data_9010394
loop_
_publ_author_name
'Matarrese, S.'
'Schingaro, E.'
'Scordari, F.'
'Stoppa, F.'
'Rosatelli, G.'
'Pedrazzi, G.'
'Ottolini, L.'

_publ_section_title
;Crystal chemistry of phlogopite from Vulture-S. Michele Subsynthem volcanic
 rocks (Mt. Vulture, Italy) and volcanological implications Locality: Masseria
 Saraceno pyroclastic flow, Vulture-San Michele Subsynthem, Mt. Vulture, Italy
 Sample: VUT191_2
;
_journal_name_full 'American Mineralogist'
_journal_page_first 426
_journal_page_last 437
_journal_paper_doi 10.2138/am.2008.2587
_journal_volume 93
_journal_year 2008
_chemical_formula_sum 'Fe0.53 H1.802 K Mg2.47 O12 Si3.985'
_chemical_name_mineral Phlogopite
_space_group_IT_number 12
_symmetry_space_group_name_Hall '-C 2y'
_symmetry_space_group_name_H-M 'C 1 2/m 1'
_cell_angle_alpha 90
_cell_angle_beta 100.0223
_cell_angle_gamma 90
_cell_length_a 5.3254
_cell_length_b 9.2216
_cell_length_c 10.2411
_cell_formula_units_Z 2
_cell_volume 495.253
_exptl_crystal_density_diffrn 2.913
_cod_original_formula_sum 'K (Mg2.47 Fe.53) Si3.985 O12 H1.802'
_cod_database_code 9010394

loop_
_symmetry_equiv_pos_as_xyz
x,y,z
1/2+x,1/2+y,z
x,-y,z
1/2+x,1/2-y,z
-x,y,-z
1/2-x,1/2+y,-z
-x,-y,-z
1/2-x,1/2-y,-z

loop_
_atom_site_aniso_label
_atom_site_aniso_U_11
_atom_site_aniso_U_22
_atom_site_aniso_U_33
_atom_site_aniso_U_12
_atom_site_aniso_U_13
_atom_site_aniso_U_23
K 0.03750 0.03590 0.04540 0.00000 0.00870 0.00000
Mg2+M1 0.01360 0.01110 0.02860 0.00000 0.00740 0.00000
Fe2+M1 0.01360 0.01110 0.02860 0.00000 0.00740 0.00000
Mg2+M2 0.01350 0.01700 0.02820 0.00000 0.00500 0.00000
Fe2+M2 0.01350 0.01700 0.02820 0.00000 0.00500 0.00000
Si4+T 0.01420 0.01270 0.02790 -0.00020 0.00570 -0.00050
SiT 0.01420 0.01270 0.02790 -0.00020 0.00570 -0.00050
O1 0.02260 0.02870 0.03150 -0.00600 0.00850 -0.00320
O2 0.03100 0.01700 0.03100 0.00000 0.00200 0.00000
O3 0.01350 0.01360 0.02800 0.00020 0.00550 0.00040
O4 0.01600 0.01500 0.02400 0.00000 0.00500 0.00000
H 0.01600 0.01500 0.02400 0.00000 0.00500 0.00000

loop_
_atom_site_label
_atom_site_fract_x
_atom_site_fract_y
_atom_site_fract_z
_atom_site_occupancy
_atom_site_U_iso_or_equiv
K 0.00000 0.00000 0.00000 1.00000 0.03940
Mg2+M1 0.00000 0.50000 0.50000 0.84780 0.01730
Fe2+M1 0.00000 0.50000 0.50000 0.15210 0.01730
Mg2+M2 0.00000 0.83600 0.50000 0.81090 0.01940
Fe2+M2 0.00000 0.83600 0.50000 0.18910 0.01940
Si4+T 0.57527 0.16678 0.22626 0.44830 0.01800
SiT 0.57527 0.16678 0.22626 0.54790 0.01800
O1 0.83150 0.22450 0.16920 1.00000 0.02710
O2 0.50550 0.00000 0.16960 1.00000 0.02690
O3 0.63020 0.16750 0.39130 1.00000 0.01810
O4 0.13370 0.00000 0.40060 1.00000 0.01810
H 0.10300 0.00000 0.32700 0.90090 0.01810
